data_4304046
loop_
_publ_author_name
'Chen-I Yang'
'Wolfgang Wernsdorfer'
'Yu-Jhe Tsai'
'George Chung'
'Ting-Shen Kuo'
'Gene-Hsiang Lee'
'Minghuey Shieh'
'Hui-Lien Tsai'

_publ_section_title
;
Mixed-Valence Tetra- and Hexanuclear Manganese Complexes from the
Flexibility of Pyridine-Containing \b-Diketone Ligands
;
_journal_name_full 'Inorganic Chemistry'
_journal_page_first 1925
_journal_page_last 1939
_journal_paper_doi 10.1021/ic7013368
_journal_volume 47
_journal_year 2008
_chemical_formula_moiety 'C207 H170 Cl6 Mn12 N6 O52'
_chemical_formula_sum 'C207 H170 Cl6 Mn12 N6 O52'
_chemical_formula_weight 4445.47
_chemical_name_systematic
;
 ?
;
_space_group_IT_number 14
_symmetry_cell_setting monoclinic
_symmetry_space_group_name_Hall '-P 2yn'
_symmetry_space_group_name_H-M 'P 1 21/n 1'
_atom_sites_solution_hydrogens geom
_atom_sites_solution_primary direct
_atom_sites_solution_secondary difmap
_audit_creation_method SHELXL-97
_cell_angle_alpha 90.00
_cell_angle_beta 98.11
_cell_angle_gamma 90.00
_cell_formula_units_Z 2
_cell_length_a 16.20160(10)
_cell_length_b 34.6578(3)
_cell_length_c 17.6014(2)
_cell_measurement_reflns_used 73319
_cell_measurement_temperature 200(2)
_cell_measurement_theta_max 25.35
_cell_measurement_theta_min 2.037
_cell_volume 9784.55(15)
_computing_cell_refinement DENZO-SMN
_computing_data_collection 'Collect (Nonius BV, 1997-2000)'
_computing_data_reduction DENZO-SMN
_computing_molecular_graphics 'Ortep-3 for Windows (Farrugia, 1997)'
_computing_publication_material 'WinGX publication routines (Farrugia, 1999)'
_computing_structure_refinement 'SHELXL-97 (Sheldrick, 1997)'
_computing_structure_solution 'SHELXS-86 (Sheldrick, 1986)'
_diffrn_ambient_temperature 200(2)
_diffrn_detector_area_resol_mean 9
_diffrn_measured_fraction_theta_full 0.983
_diffrn_measured_fraction_theta_max 0.983
_diffrn_measurement_device_type KappaCCD
_diffrn_measurement_method 'CCD rotation images, thick slices'
_diffrn_radiation_monochromator graphite
_diffrn_radiation_source 'fine-focus sealed tube'
_diffrn_radiation_type MoK\a
_diffrn_radiation_wavelength 0.71073
_diffrn_reflns_av_R_equivalents 0.0759
_diffrn_reflns_av_sigmaI/netI 0.0810
_diffrn_reflns_limit_h_max 19
_diffrn_reflns_limit_h_min -17
_diffrn_reflns_limit_k_max 41
_diffrn_reflns_limit_k_min -41
_diffrn_reflns_limit_l_max 19
_diffrn_reflns_limit_l_min -21
_diffrn_reflns_number 69181
_diffrn_reflns_theta_full 25.31
_diffrn_reflns_theta_max 25.31
_diffrn_reflns_theta_min 2.12
_exptl_absorpt_coefficient_mu 0.912
_exptl_absorpt_correction_T_max 0.8874
_exptl_absorpt_correction_T_min 0.7869
_exptl_absorpt_correction_type multi-scan
_exptl_absorpt_process_details
;
 ?
;
_exptl_crystal_colour brown(dark)
_exptl_crystal_density_diffrn 1.509
_exptl_crystal_density_method 'not measured'
_exptl_crystal_description prism
_exptl_crystal_F_000 4544
_exptl_crystal_size_max 0.3
_exptl_crystal_size_mid 0.2
_exptl_crystal_size_min 0.08
_refine_diff_density_max 1.012
_refine_diff_density_min -1.020
_refine_diff_density_rms 0.143
_refine_ls_extinction_method none
_refine_ls_goodness_of_fit_ref 1.062
_refine_ls_hydrogen_treatment fixed
_refine_ls_matrix_type full
_refine_ls_number_parameters 1282
_refine_ls_number_reflns 17548
_refine_ls_number_restraints 0
_refine_ls_restrained_S_all 1.062
_refine_ls_R_factor_all 0.1285
_refine_ls_R_factor_gt 0.0755
_refine_ls_shift/su_max 1.296
_refine_ls_shift/su_mean 0.022
_refine_ls_structure_factor_coef Fsqd
_refine_ls_weighting_details 'calc w=1/[\s^2^(Fo^2^)+(0.1219P)^2^+19.7377P] where P=(Fo^2^+2Fc^2^)/3'
_refine_ls_weighting_scheme calc
_refine_ls_wR_factor_gt 0.1979
_refine_ls_wR_factor_ref 0.2401
_reflns_number_gt 11146
_reflns_number_total 17548
_reflns_threshold_expression >2sigma(I)
_cod_data_source_file ic7013368-file002_3.cif
_cod_data_source_block complex3
_cod_original_cell_volume 9784.53(15)
_cod_original_sg_symbol_H-M 'P 21/n'
_cod_database_code 4304046

loop_
_symmetry_equiv_pos_as_xyz
'x, y, z'
'-x+1/2, y+1/2, -z+1/2'
'-x, -y, -z'
'x-1/2, -y-1/2, z-1/2'

loop_
_atom_site_label
_atom_site_type_symbol
_atom_site_fract_x
_atom_site_fract_y
_atom_site_fract_z
_atom_site_U_iso_or_equiv
_atom_site_adp_type
_atom_site_occupancy
_atom_site_symmetry_multiplicity
_atom_site_calc_flag
_atom_site_refinement_flags
_atom_site_disorder_assembly
_atom_site_disorder_group
C1 C 0.2612(4) 0.21337(18) 0.5802(3) 0.0381(15) Uani 1 1 d . . .
C2 C 0.2460(4) 0.17386(19) 0.6097(4) 0.0435(16) Uani 1 1 d . . .
C3 C 0.1678(5) 0.1635(2) 0.6213(5) 0.067(2) Uani 1 1 d . . .
H3 H 0.1229 0.1816 0.6095 0.081 Uiso 1 1 d R . .
C4 C 0.1523(5) 0.1271(3) 0.6492(6) 0.086(3) Uani 1 1 d . . .
H4 H 0.0986 0.1212 0.6631 0.103 Uiso 1 1 d R . .
C5 C 0.2165(6) 0.1004(3) 0.6599(6) 0.085(3) Uani 1 1 d . . .
H5 H 0.2056 0.0745 0.6749 0.102 Uiso 1 1 d R . .
C6 C 0.2956(6) 0.1105(2) 0.6492(5) 0.068(2) Uani 1 1 d . . .
H6 H 0.3401 0.0920 0.6568 0.082 Uiso 1 1 d R . .
C7 C 0.3117(5) 0.1474(2) 0.6249(4) 0.0544(19) Uani 1 1 d . . .
H7 H 0.3674 0.1552 0.6193 0.065 Uiso 1 1 d R . .
C8 C 0.3413(4) 0.22848(18) 0.5882(3) 0.0373(15) Uani 1 1 d . . .
H8 H 0.3873 0.2136 0.6131 0.045 Uiso 1 1 d R . .
C9 C 0.3624(4) 0.26479(18) 0.5635(3) 0.0343(14) Uani 1 1 d . . .
C10 C 0.4469(4) 0.28134(18) 0.5864(3) 0.0323(14) Uani 1 1 d . . .
C11 C 0.5027(4) 0.2685(2) 0.6494(4) 0.0431(16) Uani 1 1 d . . .
H11 H 0.4876 0.2465 0.6775 0.052 Uiso 1 1 d R . .
C12 C 0.5770(4) 0.2872(2) 0.6682(4) 0.0518(18) Uani 1 1 d . . .
H12 H 0.6135 0.2791 0.7131 0.062 Uiso 1 1 d R . .
C13 C 0.5972(4) 0.3171(2) 0.6238(4) 0.0534(19) Uani 1 1 d . . .
H13 H 0.6500 0.3299 0.6353 0.064 Uiso 1 1 d R . .
C14 C 0.5400(4) 0.3289(2) 0.5629(4) 0.0490(18) Uani 1 1 d . . .
H14 H 0.5548 0.3499 0.5318 0.059 Uiso 1 1 d R . .
C15 C 0.3442(6) 0.3668(3) 0.6300(6) 0.076(3) Uani 1 1 d . . .
H15 H 0.3633 0.3414 0.6454 0.091 Uiso 1 1 d R . .
C16 C 0.3298(7) 0.3928(3) 0.6868(6) 0.088(3) Uani 1 1 d . . .
H16 H 0.3423 0.3859 0.7399 0.106 Uiso 1 1 d R . .
C17 C 0.3006(7) 0.4288(3) 0.6686(5) 0.085(3) Uani 1 1 d . . .
H17 H 0.2845 0.4454 0.7076 0.101 Uiso 1 1 d R . .
C18 C 0.2924(6) 0.4388(3) 0.5890(6) 0.083(3) Uani 1 1 d . . .
H18 H 0.2724 0.4638 0.5720 0.099 Uiso 1 1 d R . .
C19 C 0.3110(5) 0.4130(3) 0.5367(5) 0.064(2) Uani 1 1 d . . .
C20 C 0.3005(4) 0.42095(19) 0.4512(4) 0.0416(16) Uani 1 1 d . . .
C21 C 0.3198(6) 0.4566(2) 0.4261(5) 0.071(2) Uani 1 1 d . . .
H21 H 0.3390 0.4759 0.4636 0.085 Uiso 1 1 d R . .
C22 C 0.3151(5) 0.4692(2) 0.3531(5) 0.066(2) Uani 1 1 d . . .
C23 C 0.3524(6) 0.5085(3) 0.3390(5) 0.076(3) Uani 1 1 d . . .
C24 C 0.4269(7) 0.5207(3) 0.3821(6) 0.098(3) Uani 1 1 d . . .
H24 H 0.4530 0.5046 0.4229 0.118 Uiso 1 1 d R . .
C25 C 0.4639(8) 0.5562(4) 0.3684(8) 0.121(5) Uani 1 1 d . . .
H25 H 0.5142 0.5634 0.4008 0.146 Uiso 1 1 d R . .
C26 C 0.4273(9) 0.5794(4) 0.3079(9) 0.139(6) Uani 1 1 d . . .
H26 H 0.4505 0.6040 0.2975 0.167 Uiso 1 1 d R . .
C27 C 0.3500(11) 0.5683(4) 0.2655(10) 0.164(7) Uani 1 1 d . . .
H27 H 0.3264 0.5847 0.2242 0.197 Uiso 1 1 d R . .
C28 C 0.3164(9) 0.5293(3) 0.2768(7) 0.124(5) Uani 1 1 d . . .
H28 H 0.2668 0.5192 0.2470 0.149 Uiso 1 1 d R . .
C29 C 0.3966(5) 0.3805(3) 0.1431(5) 0.067(2) Uani 1 1 d . . .
H29 H 0.4397 0.3795 0.1865 0.080 Uiso 1 1 d R . .
C30 C 0.4180(6) 0.3730(3) 0.0717(5) 0.086(3) Uani 1 1 d . . .
H30 H 0.4744 0.3660 0.0672 0.103 Uiso 1 1 d R . .
C31 C 0.3563(6) 0.3741(3) 0.0087(5) 0.090(3) Uani 1 1 d . . .
H31 H 0.3686 0.3685 -0.0419 0.108 Uiso 1 1 d R . .
C32 C 0.2763(5) 0.3847(3) 0.0209(4) 0.078(3) Uani 1 1 d . . .
H32 H 0.2326 0.3863 -0.0219 0.094 Uiso 1 1 d R . .
C33 C 0.2592(5) 0.3926(2) 0.0951(4) 0.0519(19) Uani 1 1 d . . .
C34 C 0.1750(4) 0.4029(2) 0.1134(4) 0.0446(17) Uani 1 1 d . . .
C35 C 0.1126(4) 0.4138(2) 0.0578(4) 0.0487(18) Uani 1 1 d . . .
H35 H 0.1213 0.4137 0.0050 0.058 Uiso 1 1 d R . .
C36 C 0.0317(5) 0.42463(19) 0.0678(4) 0.0471(18) Uani 1 1 d . . .
C37 C -0.0247(5) 0.4430(2) 0.0018(4) 0.056(2) Uani 1 1 d . . .
C38 C 0.0064(6) 0.4599(2) -0.0591(4) 0.070(2) Uani 1 1 d . . .
H38 H 0.0648 0.4567 -0.0616 0.084 Uiso 1 1 d R . .
C39 C -0.0475(8) 0.4792(3) -0.1164(5) 0.086(3) Uani 1 1 d . . .
H39 H -0.0255 0.4923 -0.1572 0.103 Uiso 1 1 d R . .
C40 C -0.1287(8) 0.4823(3) -0.1120(7) 0.099(4) Uani 1 1 d . . .
H40 H -0.1664 0.4954 -0.1505 0.118 Uiso 1 1 d R . .
C41 C -0.1597(8) 0.4656(4) -0.0526(7) 0.109(4) Uani 1 1 d . . .
H41 H -0.2187 0.4667 -0.0515 0.130 Uiso 1 1 d R . .
C42 C -0.1089(6) 0.4462(3) 0.0044(5) 0.086(3) Uani 1 1 d . . .
H42 H -0.1295 0.4345 0.0474 0.103 Uiso 1 1 d R . .
C43 C 0.0863(4) 0.31791(18) 0.1458(3) 0.0353(14) Uani 1 1 d . . .
C44 C 0.0818(4) 0.30464(18) 0.0635(3) 0.0363(14) Uani 1 1 d . . .
C45 C 0.0195(4) 0.3184(2) 0.0087(4) 0.0508(18) Uani 1 1 d . . .
H45 H -0.0209 0.3360 0.0240 0.061 Uiso 1 1 d R . .
C46 C 0.0142(6) 0.3062(3) -0.0657(4) 0.069(2) Uani 1 1 d . . .
H46 H -0.0278 0.3169 -0.1040 0.083 Uiso 1 1 d R . .
C47 C 0.0685(6) 0.2792(3) -0.0859(4) 0.076(3) Uani 1 1 d . . .
H47 H 0.0645 0.2696 -0.1375 0.092 Uiso 1 1 d R . .
C48 C 0.1300(6) 0.2648(3) -0.0322(5) 0.076(3) Uani 1 1 d . . .
H48 H 0.1695 0.2466 -0.0469 0.091 Uiso 1 1 d R . .
C49 C 0.1376(5) 0.2773(2) 0.0436(4) 0.0522(19) Uani 1 1 d . . .
H49 H 0.1791 0.2670 0.0826 0.063 Uiso 1 1 d R . .
C50 C -0.0462(4) 0.36078(19) 0.3627(4) 0.0423(16) Uani 1 1 d . . .
C51 C -0.1285(4) 0.3526(2) 0.3898(4) 0.0499(18) Uani 1 1 d . . .
C52 C -0.2005(5) 0.3640(3) 0.3471(6) 0.077(3) Uani 1 1 d . . .
H52 H -0.1973 0.3793 0.3021 0.092 Uiso 1 1 d R . .
C53 C -0.2789(6) 0.3550(3) 0.3701(7) 0.097(3) Uani 1 1 d . . .
H53 H -0.3294 0.3615 0.3372 0.117 Uiso 1 1 d R . .
C54 C -0.2788(7) 0.3360(3) 0.4391(8) 0.099(4) Uani 1 1 d . . .
H54 H -0.3298 0.3303 0.4588 0.119 Uiso 1 1 d R . .
C55 C -0.2059(6) 0.3252(3) 0.4821(6) 0.081(3) Uani 1 1 d . . .
H55 H -0.2081 0.3122 0.5299 0.097 Uiso 1 1 d R . .
C56 C -0.1297(5) 0.3335(2) 0.4598(5) 0.058(2) Uani 1 1 d . . .
H56 H -0.0778 0.3254 0.4887 0.069 Uiso 1 1 d R . .
C57 C 0.0340(4) 0.26488(17) 0.3702(4) 0.0347(14) Uani 1 1 d . . .
C58 C -0.0555(4) 0.25413(19) 0.3584(3) 0.0393(15) Uani 1 1 d . . .
C59 C -0.1081(4) 0.2701(2) 0.2976(4) 0.0531(19) Uani 1 1 d . . .
H59 H -0.0852 0.2868 0.2624 0.064 Uiso 1 1 d R . .
C60 C -0.1926(5) 0.2617(3) 0.2867(4) 0.073(3) Uani 1 1 d . . .
H60 H -0.2280 0.2737 0.2449 0.087 Uiso 1 1 d R . .
C61 C -0.2235(5) 0.2368(3) 0.3355(5) 0.082(3) Uani 1 1 d . . .
H61 H -0.2814 0.2298 0.3289 0.098 Uiso 1 1 d R . .
C62 C -0.1716(6) 0.2197(3) 0.3960(6) 0.085(3) Uani 1 1 d . . .
H62 H -0.1953 0.2019 0.4289 0.102 Uiso 1 1 d R . .
C63 C -0.0884(5) 0.2288(2) 0.4084(4) 0.057(2) Uani 1 1 d . . .
H63 H -0.0516 0.2184 0.4511 0.068 Uiso 1 1 d R . .
C64 C 0.2511(4) 0.23049(18) 0.3426(4) 0.0366(14) Uani 1 1 d . . .
C65 C 0.2906(4) 0.1951(2) 0.3170(4) 0.0444(16) Uani 1 1 d . . .
C66 C 0.3045(6) 0.1642(2) 0.3673(5) 0.067(2) Uani 1 1 d . . .
H66 H 0.2856 0.1664 0.4164 0.081 Uiso 1 1 d R . .
C67 C 0.3415(7) 0.1309(3) 0.3460(7) 0.090(3) Uani 1 1 d . . .
H67 H 0.3523 0.1101 0.3819 0.108 Uiso 1 1 d R . .
C68 C 0.3662(7) 0.1285(3) 0.2753(8) 0.105(4) Uani 1 1 d . . .
H68 H 0.3892 0.1051 0.2584 0.126 Uiso 1 1 d R . .
C69 C 0.3547(7) 0.1595(3) 0.2232(6) 0.097(3) Uani 1 1 d . . .
H69 H 0.3774 0.1573 0.1758 0.116 Uiso 1 1 d R . .
C70 C 0.3140(5) 0.1925(3) 0.2448(5) 0.067(2) Uani 1 1 d . . .
H70 H 0.2988 0.2136 0.2105 0.080 Uiso 1 1 d R . .
C71 C 0.3675(4) 0.31015(19) 0.3002(4) 0.0387(15) Uani 1 1 d . . .
C72 C 0.4092(4) 0.2932(2) 0.2377(4) 0.0448(17) Uani 1 1 d . . .
C73 C 0.4915(5) 0.2828(3) 0.2515(5) 0.062(2) Uani 1 1 d . . .
H73 H 0.5229 0.2884 0.3007 0.075 Uiso 1 1 d R . .
C74 C 0.5280(6) 0.2647(3) 0.1938(6) 0.084(3) Uani 1 1 d . . .
H74 H 0.5852 0.2565 0.2014 0.101 Uiso 1 1 d R . .
C75 C 0.4816(7) 0.2569(3) 0.1240(6) 0.080(3) Uani 1 1 d . . .
H75 H 0.5066 0.2448 0.0838 0.096 Uiso 1 1 d R . .
C76 C 0.4005(6) 0.2677(3) 0.1103(5) 0.078(3) Uani 1 1 d . . .
H76 H 0.3692 0.2613 0.0615 0.093 Uiso 1 1 d R . .
C77 C 0.3641(5) 0.2859(2) 0.1673(4) 0.060(2) Uani 1 1 d . . .
H77 H 0.3073 0.2945 0.1572 0.072 Uiso 1 1 d R . .
C78 C 0.4657(4) 0.3971(2) 0.3741(4) 0.0466(17) Uani 1 1 d . . .
C79 C 0.5400(4) 0.4212(2) 0.3733(4) 0.0485(17) Uani 1 1 d . . .
C80 C 0.5963(5) 0.4265(3) 0.4383(6) 0.080(3) Uani 1 1 d . . .
H80 H 0.5833 0.4157 0.4855 0.096 Uiso 1 1 d R . .
C81 C 0.6692(7) 0.4469(3) 0.4367(8) 0.104(4) Uani 1 1 d . . .
H81 H 0.7099 0.4494 0.4817 0.124 Uiso 1 1 d R . .
C82 C 0.6837(6) 0.4634(3) 0.3688(8) 0.092(3) Uani 1 1 d . . .
H82 H 0.7337 0.4778 0.3658 0.110 Uiso 1 1 d R . .
C83 C 0.6246(7) 0.4604(3) 0.3055(6) 0.090(3) Uani 1 1 d . . .
H83 H 0.6346 0.4725 0.2586 0.109 Uiso 1 1 d R . .
C84 C 0.5549(5) 0.4392(3) 0.3075(5) 0.071(2) Uani 1 1 d . . .
H84 H 0.5147 0.4374 0.2620 0.085 Uiso 1 1 d R . .
C85 C 0.1413(4) 0.3433(2) 0.5726(3) 0.0362(14) Uani 1 1 d . . .
C86 C 0.1235(4) 0.3587(2) 0.6483(4) 0.0436(16) Uani 1 1 d . . .
C87 C 0.1440(6) 0.3372(3) 0.7139(4) 0.069(2) Uani 1 1 d . . .
H87 H 0.1691 0.3123 0.7105 0.082 Uiso 1 1 d R . .
C88 C 0.1326(8) 0.3517(3) 0.7842(5) 0.092(3) Uani 1 1 d . . .
H88 H 0.1483 0.3370 0.8302 0.110 Uiso 1 1 d R . .
C89 C 0.0971(7) 0.3862(3) 0.7894(5) 0.089(3) Uani 1 1 d . . .
H89 H 0.0870 0.3969 0.8376 0.107 Uiso 1 1 d R . .
C90 C 0.0747(7) 0.4085(3) 0.7248(6) 0.086(3) Uani 1 1 d . . .
H90 H 0.0470 0.4326 0.7302 0.103 Uiso 1 1 d R . .
C91 C 0.0894(5) 0.3941(2) 0.6535(5) 0.065(2) Uani 1 1 d . . .
H91 H 0.0792 0.4093 0.6076 0.079 Uiso 1 1 d R . .
C92 C 0.0963(4) 0.44780(19) 0.3663(4) 0.0441(16) Uani 1 1 d . . .
C93 C 0.1012(5) 0.48696(19) 0.4016(4) 0.0502(18) Uani 1 1 d . . .
C94 C 0.1019(5) 0.4913(2) 0.4786(5) 0.059(2) Uani 1 1 d . . .
H94 H 0.0986 0.4692 0.5109 0.071 Uiso 1 1 d R . .
C95 C 0.1079(6) 0.5280(3) 0.5122(6) 0.082(3) Uani 1 1 d . . .
H95 H 0.1067 0.5301 0.5664 0.099 Uiso 1 1 d R . .
C96 C 0.1129(8) 0.5581(3) 0.4701(7) 0.111(4) Uani 1 1 d . . .
H96 H 0.1157 0.5836 0.4914 0.134 Uiso 1 1 d R . .
C97 C 0.1146(11) 0.5551(3) 0.3930(9) 0.160(7) Uani 1 1 d . . .
H97 H 0.1164 0.5786 0.3646 0.192 Uiso 1 1 d R . .
C98 C 0.1087(8) 0.5186(2) 0.3567(6) 0.105(4) Uani 1 1 d . . .
H98 H 0.1151 0.5140 0.3041 0.125 Uiso 1 1 d R . .
C99 C 0.0924(10) 0.1549(4) 0.4196(8) 0.141(5) Uani 1 1 d . . .
H99A H 0.1443 0.1692 0.4253 0.169 Uiso 1 1 calc R . .
H99B H 0.0576 0.1662 0.4544 0.169 Uiso 1 1 calc R . .
C100 C -0.074(2) 0.0129(10) 0.6316(19) 0.115(10) Uiso 0.50 1 d P . .
H10A H -0.0437 0.0369 0.6295 0.138 Uiso 0.50 1 calc PR . .
H10B H -0.0829 0.0086 0.6843 0.138 Uiso 0.50 1 calc PR . .
C101 C 0.397(2) 0.0038(13) 0.807(5) 0.96(10) Uani 1 1 d . . .
H10C H 0.4190 0.0173 0.8527 1.433 Uiso 1 1 calc R . .
H10D H 0.4421 -0.0071 0.7837 1.433 Uiso 1 1 calc R . .
H10E H 0.3605 -0.0164 0.8186 1.433 Uiso 1 1 calc R . .
C102 C 0.3640(8) 0.0230(5) 0.7682(6) 0.117(5) Uani 1 1 d . . .
H10F H 0.3980 0.0456 0.7631 0.140 Uiso 1 1 calc R . .
H10G H 0.3142 0.0313 0.7885 0.140 Uiso 1 1 calc R . .
C103 C 0.2590(11) -0.0104(5) 0.6824(9) 0.143(5) Uani 1 1 d . . .
H10H H 0.2265 0.0121 0.6924 0.171 Uiso 1 1 calc R . .
H10I H 0.2626 -0.0263 0.7282 0.171 Uiso 1 1 calc R . .
C104 C 0.201(3) -0.0341(11) 0.6177(10) 0.57(5) Uani 1 1 d . . .
H10J H 0.1493 -0.0402 0.6356 0.850 Uiso 1 1 calc R . .
H10K H 0.2287 -0.0575 0.6067 0.850 Uiso 1 1 calc R . .
H10L H 0.1902 -0.0187 0.5720 0.850 Uiso 1 1 calc R . .
Mn1 Mn 0.19071(6) 0.27406(3) 0.47919(5) 0.0327(2) Uani 1 1 d . . .
Mn2 Mn 0.36163(6) 0.33854(3) 0.45788(6) 0.0419(3) Uani 1 1 d . . .
Mn3 Mn 0.27584(6) 0.39105(3) 0.27687(5) 0.0414(3) Uani 1 1 d . . .
Mn4 Mn 0.05146(6) 0.39055(3) 0.23434(5) 0.0371(3) Uani 1 1 d . . .
Mn5 Mn 0.17626(6) 0.30822(3) 0.30222(5) 0.0319(2) Uani 1 1 d . . .
Mn6 Mn 0.14332(6) 0.36480(3) 0.41117(5) 0.0327(2) Uani 1 1 d . . .
Cl1 Cl 0.1124(5) 0.11078(17) 0.4450(3) 0.239(3) Uani 1 1 d . . .
Cl2 Cl 0.0443(7) 0.16033(19) 0.3293(3) 0.302(5) Uani 1 1 d . . .
Cl3 Cl 0.0221(6) 0.0362(3) 0.5965(6) 0.176(4) Uani 0.50 1 d P . .
Cl4 Cl -0.1410(7) 0.0149(3) 0.5900(6) 0.181(4) Uiso 0.50 1 d P . .
N1 N 0.4654(3) 0.31205(16) 0.5439(3) 0.0407(13) Uani 1 1 d . . .
N2 N 0.3354(3) 0.37447(18) 0.5587(3) 0.0458(14) Uani 1 1 d . . .
N3 N 0.3194(4) 0.38993(18) 0.1544(3) 0.0535(16) Uani 1 1 d . . .
O1 O 0.1966(3) 0.23128(12) 0.5506(2) 0.0421(11) Uani 1 1 d . . .
O2 O 0.3116(2) 0.28690(12) 0.5206(2) 0.0360(10) Uani 1 1 d . . .
O3 O 0.2801(3) 0.39073(12) 0.4097(2) 0.0422(11) Uani 1 1 d . . .
O4 O 0.2784(4) 0.45194(16) 0.2970(4) 0.0765(17) Uani 1 1 d . . .
O5 O 0.1682(3) 0.40186(14) 0.1858(2) 0.0457(11) Uani 1 1 d . . .
O6 O 0.0007(3) 0.42089(14) 0.1297(3) 0.0499(12) Uani 1 1 d . . .
O7 O 0.0296(3) 0.33851(13) 0.1643(2) 0.0434(11) Uani 1 1 d . . .
O8 O 0.1498(3) 0.30538(12) 0.1903(2) 0.0382(10) Uani 1 1 d . . .
O9 O -0.0469(3) 0.37768(14) 0.2996(3) 0.0473(11) Uani 1 1 d . . .
O10 O 0.0181(3) 0.34899(13) 0.4061(3) 0.0456(11) Uani 1 1 d . . .
O11 O 0.0636(3) 0.27831(13) 0.3143(2) 0.0407(10) Uani 1 1 d . . .
O12 O 0.0740(3) 0.25926(12) 0.4376(2) 0.0423(11) Uani 1 1 d . . .
O13 O 0.2382(3) 0.23158(13) 0.4108(3) 0.0486(12) Uani 1 1 d . . .
O14 O 0.2316(3) 0.25737(12) 0.2938(2) 0.0389(10) Uani 1 1 d . . .
O15 O 0.3990(3) 0.30460(14) 0.3689(3) 0.0486(12) Uani 1 1 d . . .
O16 O 0.3013(3) 0.32990(13) 0.2809(2) 0.0407(10) Uani 1 1 d . . .
O17 O 0.4577(3) 0.37962(15) 0.4354(3) 0.0535(13) Uani 1 1 d . . .
O18 O 0.4133(3) 0.39600(16) 0.3142(3) 0.0599(14) Uani 1 1 d . . .
O19 O 0.1495(3) 0.30793(13) 0.5661(2) 0.0441(11) Uani 1 1 d . . .
O20 O 0.1467(3) 0.36856(12) 0.5214(2) 0.0414(10) Uani 1 1 d . . .
O21 O 0.1154(3) 0.42005(12) 0.4127(2) 0.0434(11) Uani 1 1 d . . .
O22 O 0.0725(3) 0.44463(14) 0.2957(3) 0.0550(13) Uani 1 1 d . . .
O23 O 0.2001(2) 0.31523(11) 0.4113(2) 0.0319(9) Uani 1 1 d . . .
O24 O 0.1481(2) 0.36059(11) 0.3076(2) 0.0331(9) Uani 1 1 d . . .
O25 O 0.3365(13) 0.0028(5) 0.6809(15) 0.279(12) Uani 1 1 d . . .
O26 O 0.952(3) -0.0042(14) 0.618(3) 0.32(3) Uani 0.50 1 d P . .
O27 O 0.915(2) 0.0339(10) 0.3656(18) 0.237(13) Uiso 0.50 1 d P . .

loop_
_atom_site_aniso_label
_atom_site_aniso_U_11
_atom_site_aniso_U_22
_atom_site_aniso_U_33
_atom_site_aniso_U_23
_atom_site_aniso_U_13
_atom_site_aniso_U_12
C1 0.046(4) 0.035(3) 0.033(3) -0.005(3) 0.005(3) 0.004(3)
C2 0.051(4) 0.039(4) 0.040(4) 0.000(3) 0.005(3) 0.000(3)
C3 0.047(5) 0.055(5) 0.096(7) 0.022(5) -0.001(4) -0.004(4)
C4 0.050(5) 0.080(7) 0.123(9) 0.031(6) -0.003(5) -0.017(5)
C5 0.066(6) 0.061(6) 0.121(8) 0.033(6) -0.012(6) -0.017(5)
C6 0.069(6) 0.049(5) 0.086(6) 0.012(4) 0.007(5) 0.010(4)
C7 0.053(4) 0.045(4) 0.063(5) 0.007(4) 0.001(4) -0.006(4)
C8 0.039(4) 0.036(4) 0.036(3) 0.004(3) 0.001(3) 0.004(3)
C9 0.038(3) 0.038(4) 0.028(3) -0.002(3) 0.008(3) 0.004(3)
C10 0.034(3) 0.037(3) 0.026(3) -0.002(3) 0.003(3) 0.006(3)
C11 0.044(4) 0.045(4) 0.041(4) 0.009(3) 0.006(3) 0.002(3)
C12 0.040(4) 0.058(5) 0.053(4) 0.012(4) -0.008(3) 0.003(4)
C13 0.041(4) 0.054(5) 0.062(5) 0.007(4) -0.003(4) -0.007(3)
C14 0.035(4) 0.060(5) 0.051(4) 0.010(4) 0.005(3) -0.005(3)
C15 0.080(6) 0.071(6) 0.080(7) 0.008(5) 0.023(5) -0.006(5)
C16 0.112(8) 0.089(8) 0.072(6) -0.030(6) 0.038(6) -0.025(6)
C17 0.113(8) 0.084(7) 0.058(6) -0.003(5) 0.019(5) -0.023(6)
C18 0.100(7) 0.049(5) 0.100(8) 0.000(5) 0.019(6) 0.003(5)
C19 0.049(4) 0.076(6) 0.070(5) -0.038(5) 0.014(4) -0.014(4)
C20 0.043(4) 0.037(4) 0.041(4) 0.000(3) -0.004(3) -0.008(3)
C21 0.103(7) 0.044(5) 0.070(6) -0.006(4) 0.031(5) -0.018(5)
C22 0.069(5) 0.053(5) 0.074(6) 0.002(5) -0.002(5) -0.002(4)
C23 0.077(6) 0.074(6) 0.073(6) 0.012(5) -0.009(5) -0.030(5)
C24 0.116(9) 0.092(8) 0.080(7) 0.012(6) -0.008(6) -0.030(7)
C25 0.105(9) 0.105(9) 0.155(12) 0.012(9) 0.020(8) -0.063(8)
C26 0.153(12) 0.098(9) 0.149(12) 0.059(9) -0.035(10) -0.067(9)
C27 0.190(16) 0.112(11) 0.174(15) 0.080(11) -0.035(12) -0.024(11)
C28 0.152(11) 0.096(9) 0.104(9) 0.044(7) -0.049(8) -0.035(8)
C29 0.042(4) 0.108(7) 0.052(5) 0.014(5) 0.013(4) -0.005(4)
C30 0.060(5) 0.138(10) 0.064(6) 0.000(6) 0.023(5) 0.003(6)
C31 0.063(6) 0.162(11) 0.049(5) 0.001(6) 0.020(5) -0.004(6)
C32 0.057(5) 0.137(9) 0.039(5) 0.001(5) 0.002(4) -0.007(5)
C33 0.057(5) 0.066(5) 0.032(4) 0.010(3) 0.008(3) -0.011(4)
C34 0.044(4) 0.056(4) 0.034(4) 0.005(3) 0.004(3) -0.013(3)
C35 0.050(4) 0.062(5) 0.035(4) 0.011(3) 0.010(3) -0.002(4)
C36 0.070(5) 0.037(4) 0.031(4) 0.004(3) -0.004(3) -0.002(3)
C37 0.072(6) 0.048(4) 0.044(4) -0.003(4) -0.010(4) 0.004(4)
C38 0.100(7) 0.059(5) 0.046(5) 0.009(4) -0.004(5) 0.008(5)
C39 0.145(10) 0.057(6) 0.048(5) 0.005(4) -0.019(6) -0.006(6)
C40 0.103(9) 0.096(8) 0.081(8) -0.003(6) -0.039(7) 0.030(7)
C41 0.097(8) 0.137(11) 0.083(8) -0.001(8) -0.018(7) 0.022(8)
C42 0.080(7) 0.110(8) 0.061(6) 0.013(5) -0.013(5) 0.018(6)
C43 0.039(4) 0.037(4) 0.029(3) -0.001(3) 0.001(3) -0.009(3)
C44 0.037(3) 0.045(4) 0.026(3) -0.002(3) 0.003(3) -0.005(3)
C45 0.046(4) 0.069(5) 0.037(4) -0.003(4) 0.005(3) -0.001(4)
C46 0.071(5) 0.101(7) 0.034(4) -0.002(4) 0.002(4) -0.011(5)
C47 0.091(7) 0.106(8) 0.031(4) -0.019(5) 0.006(4) -0.006(6)
C48 0.089(6) 0.092(7) 0.049(5) -0.018(5) 0.019(5) 0.013(5)
C49 0.055(4) 0.072(5) 0.030(4) -0.007(3) 0.006(3) 0.007(4)
C50 0.048(4) 0.036(4) 0.046(4) -0.006(3) 0.017(3) -0.001(3)
C51 0.041(4) 0.058(5) 0.054(4) -0.006(4) 0.019(3) 0.004(3)
C52 0.051(5) 0.097(7) 0.088(7) 0.027(6) 0.027(5) 0.010(5)
C53 0.049(5) 0.126(9) 0.122(9) 0.019(8) 0.030(6) 0.016(6)
C54 0.079(7) 0.095(8) 0.137(10) 0.018(7) 0.068(7) 0.005(6)
C55 0.084(7) 0.077(6) 0.093(7) 0.016(5) 0.048(6) 0.003(5)
C56 0.056(5) 0.060(5) 0.063(5) -0.004(4) 0.029(4) -0.003(4)
C57 0.040(4) 0.029(3) 0.035(4) -0.004(3) 0.005(3) 0.003(3)
C58 0.044(4) 0.045(4) 0.031(3) -0.008(3) 0.012(3) -0.009(3)
C59 0.039(4) 0.084(6) 0.038(4) 0.002(4) 0.009(3) -0.004(4)
C60 0.051(5) 0.131(8) 0.038(4) 0.000(5) 0.011(4) -0.004(5)
C61 0.046(5) 0.141(9) 0.061(5) -0.012(6) 0.018(4) -0.034(5)
C62 0.061(6) 0.121(9) 0.077(6) 0.020(6) 0.020(5) -0.033(6)
C63 0.050(4) 0.069(5) 0.052(5) 0.006(4) 0.010(4) -0.007(4)
C64 0.036(3) 0.036(4) 0.037(4) -0.005(3) 0.003(3) -0.002(3)
C65 0.037(4) 0.045(4) 0.048(4) -0.010(3) -0.003(3) 0.003(3)
C66 0.085(6) 0.045(5) 0.072(6) -0.008(4) 0.012(5) 0.014(4)
C67 0.109(8) 0.065(6) 0.090(8) -0.010(6) -0.001(6) 0.028(6)
C68 0.101(8) 0.077(8) 0.133(11) -0.035(8) 0.002(8) 0.030(6)
C69 0.118(9) 0.095(8) 0.086(7) -0.030(6) 0.044(7) 0.027(7)
C70 0.070(5) 0.064(5) 0.068(6) -0.010(4) 0.014(4) 0.008(4)
C71 0.034(4) 0.043(4) 0.040(4) -0.001(3) 0.010(3) -0.005(3)
C72 0.045(4) 0.051(4) 0.042(4) 0.000(3) 0.018(3) -0.004(3)
C73 0.051(5) 0.082(6) 0.056(5) 0.006(4) 0.015(4) 0.019(4)
C74 0.068(6) 0.103(8) 0.088(7) 0.017(6) 0.037(6) 0.037(5)
C75 0.096(7) 0.086(7) 0.069(6) 0.002(5) 0.051(6) 0.021(6)
C76 0.094(7) 0.094(7) 0.053(5) -0.018(5) 0.036(5) -0.016(6)
C77 0.057(5) 0.077(6) 0.049(5) -0.013(4) 0.016(4) -0.005(4)
C78 0.049(4) 0.051(4) 0.037(4) 0.014(3) -0.005(3) -0.008(3)
C79 0.038(4) 0.053(4) 0.055(5) 0.002(4) 0.009(3) 0.001(3)
C80 0.055(5) 0.091(7) 0.088(7) 0.015(5) -0.007(5) -0.027(5)
C81 0.076(7) 0.096(8) 0.135(10) -0.002(7) 0.002(7) -0.037(6)
C82 0.073(7) 0.074(7) 0.138(10) -0.032(7) 0.047(7) -0.028(5)
C83 0.102(8) 0.094(8) 0.084(7) -0.002(6) 0.041(6) -0.037(6)
C84 0.068(5) 0.072(6) 0.075(6) 0.004(5) 0.021(5) -0.020(5)
C85 0.032(3) 0.046(4) 0.030(3) 0.002(3) 0.001(3) 0.000(3)
C86 0.051(4) 0.047(4) 0.033(4) -0.003(3) 0.008(3) 0.002(3)
C87 0.100(7) 0.073(6) 0.038(4) 0.006(4) 0.024(4) 0.004(5)
C88 0.161(10) 0.080(7) 0.042(5) -0.003(5) 0.038(6) -0.007(7)
C89 0.127(9) 0.102(8) 0.044(5) -0.014(5) 0.031(5) 0.005(7)
C90 0.113(8) 0.066(6) 0.087(7) -0.028(5) 0.039(6) 0.004(6)
C91 0.086(6) 0.058(5) 0.057(5) -0.001(4) 0.026(4) 0.005(5)
C92 0.038(4) 0.040(4) 0.054(5) -0.001(3) 0.007(3) 0.003(3)
C93 0.061(5) 0.033(4) 0.052(4) 0.002(3) -0.008(4) 0.004(3)
C94 0.056(5) 0.056(5) 0.064(5) -0.014(4) 0.006(4) -0.004(4)
C95 0.093(7) 0.068(6) 0.082(7) -0.012(6) -0.002(5) 0.004(5)
C96 0.150(11) 0.060(7) 0.105(9) -0.035(7) -0.051(8) 0.018(7)
C97 0.28(2) 0.034(5) 0.134(12) 0.020(6) -0.080(12) -0.013(8)
C98 0.190(12) 0.039(5) 0.074(6) 0.006(5) -0.019(7) -0.007(6)
C99 0.158(13) 0.132(13) 0.134(12) 0.002(10) 0.027(10) 0.019(10)
C101 0.28(4) 0.39(6) 2.0(3) -0.61(10) -0.53(9) 0.17(4)
C102 0.078(8) 0.209(17) 0.063(6) 0.011(8) 0.006(6) 0.016(9)
C103 0.177(15) 0.128(12) 0.123(12) -0.011(10) 0.023(11) 0.052(11)
C104 0.98(10) 0.59(6) 0.066(11) -0.13(2) -0.13(3) 0.57(7)
Mn1 0.0361(5) 0.0309(5) 0.0302(5) 0.0010(4) 0.0014(4) 0.0004(4)
Mn2 0.0471(6) 0.0449(6) 0.0336(5) 0.0064(4) 0.0051(4) 0.0039(5)
Mn3 0.0444(6) 0.0458(6) 0.0331(5) 0.0056(4) 0.0025(4) -0.0083(5)
Mn4 0.0375(5) 0.0413(6) 0.0319(5) 0.0025(4) 0.0031(4) -0.0001(4)
Mn5 0.0351(5) 0.0344(5) 0.0262(5) -0.0010(4) 0.0041(4) -0.0028(4)
Mn6 0.0394(5) 0.0324(5) 0.0265(5) 0.0008(4) 0.0050(4) 0.0007(4)
Cl1 0.420(11) 0.155(5) 0.152(4) -0.012(4) 0.072(5) -0.037(5)
Cl2 0.555(14) 0.197(6) 0.146(4) -0.037(4) 0.020(6) 0.175(8)
Cl3 0.171(8) 0.152(8) 0.201(9) -0.039(7) 0.013(7) -0.044(6)
N1 0.031(3) 0.045(3) 0.046(3) -0.001(3) 0.006(2) 0.000(2)
N2 0.043(3) 0.060(4) 0.034(3) 0.001(3) 0.003(3) 0.000(3)
N3 0.054(4) 0.067(4) 0.042(3) 0.011(3) 0.013(3) -0.013(3)
O1 0.041(3) 0.040(3) 0.045(3) 0.004(2) 0.003(2) -0.003(2)
O2 0.028(2) 0.040(2) 0.038(2) 0.007(2) -0.0016(18) -0.0004(19)
O3 0.045(3) 0.039(3) 0.040(3) -0.002(2) -0.003(2) -0.007(2)
O4 0.080(4) 0.056(4) 0.084(4) -0.006(3) -0.023(3) -0.017(3)
O5 0.042(3) 0.064(3) 0.031(2) 0.007(2) 0.003(2) -0.009(2)
O6 0.050(3) 0.050(3) 0.047(3) 0.006(2) -0.003(2) 0.003(2)
O7 0.038(2) 0.051(3) 0.041(3) -0.011(2) 0.004(2) -0.001(2)
O8 0.037(2) 0.046(3) 0.031(2) 0.001(2) 0.004(2) -0.005(2)
O9 0.038(3) 0.061(3) 0.044(3) 0.002(2) 0.009(2) 0.003(2)
O10 0.040(3) 0.050(3) 0.047(3) 0.006(2) 0.009(2) -0.001(2)
O11 0.043(2) 0.047(3) 0.033(2) -0.002(2) 0.010(2) -0.011(2)
O12 0.047(3) 0.040(3) 0.039(3) 0.004(2) 0.002(2) -0.004(2)
O13 0.061(3) 0.041(3) 0.044(3) 0.002(2) 0.010(2) 0.010(2)
O14 0.040(2) 0.043(3) 0.035(2) -0.003(2) 0.008(2) 0.003(2)
O15 0.045(3) 0.066(3) 0.034(3) -0.002(2) 0.006(2) 0.002(2)
O16 0.039(2) 0.047(3) 0.037(2) -0.004(2) 0.011(2) -0.002(2)
O17 0.046(3) 0.064(3) 0.050(3) 0.012(3) 0.003(2) -0.010(2)
O18 0.046(3) 0.082(4) 0.050(3) 0.011(3) 0.003(2) -0.015(3)
O19 0.061(3) 0.037(3) 0.036(2) 0.003(2) 0.015(2) -0.004(2)
O20 0.055(3) 0.040(3) 0.030(2) -0.001(2) 0.009(2) 0.000(2)
O21 0.053(3) 0.032(2) 0.044(3) 0.001(2) 0.005(2) 0.007(2)
O22 0.074(3) 0.043(3) 0.045(3) 0.002(2) -0.004(3) 0.001(2)
O23 0.036(2) 0.032(2) 0.028(2) 0.0023(17) 0.0073(18) -0.0001(18)
O24 0.034(2) 0.036(2) 0.028(2) -0.0014(18) 0.0012(17) -0.0032(18)
O25 0.230(17) 0.175(13) 0.48(3) 0.170(18) 0.20(2) 0.079(12)
O26 0.32(6) 0.30(5) 0.38(6) -0.14(4) 0.14(4) -0.03(4)

loop_
_atom_type_symbol
_atom_type_description
_atom_type_scat_dispersion_real
_atom_type_scat_dispersion_imag
_atom_type_scat_source
C C 0.0033 0.0016 'International Tables Vol C Tables 4.2.6.8 and 6.1.1.4'
H H 0.0000 0.0000 'International Tables Vol C Tables 4.2.6.8 and 6.1.1.4'
Mn Mn 0.3368 0.7283 'International Tables Vol C Tables 4.2.6.8 and 6.1.1.4'
Cl Cl 0.1484 0.1585 'International Tables Vol C Tables 4.2.6.8 and 6.1.1.4'
N N 0.0061 0.0033 'International Tables Vol C Tables 4.2.6.8 and 6.1.1.4'
O O 0.0106 0.0060 'International Tables Vol C Tables 4.2.6.8 and 6.1.1.4'

loop_
_geom_angle_atom_site_label_1
_geom_angle_atom_site_label_2
_geom_angle_atom_site_label_3
_geom_angle
_geom_angle_site_symmetry_1
_geom_angle_site_symmetry_3
_geom_angle_publ_flag
O1 C1 C8 124.4(6) . . ?
O1 C1 C2 115.1(6) . . ?
C8 C1 C2 120.5(6) . . ?
C3 C2 C7 119.8(7) . . ?
C3 C2 C1 119.8(6) . . ?
C7 C2 C1 120.4(6) . . ?
C2 C3 C4 120.8(8) . . ?
C2 C3 H3 119.3 . . ?
C4 C3 H3 119.9 . . ?
C5 C4 C3 119.1(8) . . ?
C5 C4 H4 120.8 . . ?
C3 C4 H4 120.1 . . ?
C6 C5 C4 120.6(8) . . ?
C6 C5 H5 119.3 . . ?
C4 C5 H5 120.0 . . ?
C5 C6 C7 120.0(8) . . ?
C5 C6 H6 120.7 . . ?
C7 C6 H6 119.2 . . ?
C6 C7 C2 119.5(7) . . ?
C6 C7 H7 120.8 . . ?
C2 C7 H7 119.8 . . ?
C1 C8 C9 125.3(6) . . ?
C1 C8 H8 120.0 . . ?
C9 C8 H8 114.7 . . ?
O2 C9 C8 123.8(6) . . ?
O2 C9 C10 114.7(5) . . ?
C8 C9 C10 121.5(6) . . ?
N1 C10 C11 121.2(6) . . ?
N1 C10 C9 114.8(5) . . ?
C11 C10 C9 123.9(6) . . ?
C12 C11 C10 119.2(6) . . ?
C12 C11 H11 122.2 . . ?
C10 C11 H11 118.5 . . ?
C13 C12 C11 119.8(6) . . ?
C13 C12 H12 121.6 . . ?
C11 C12 H12 118.6 . . ?
C12 C13 C14 118.9(7) . . ?
C12 C13 H13 120.6 . . ?
C14 C13 H13 120.5 . . ?
N1 C14 C13 123.2(7) . . ?
N1 C14 H14 118.4 . . ?
C13 C14 H14 118.4 . . ?
N2 C15 C16 124.7(10) . . ?
N2 C15 H15 117.1 . . ?
C16 C15 H15 118.2 . . ?
C17 C16 C15 121.0(10) . . ?
C17 C16 H16 118.6 . . ?
C15 C16 H16 120.3 . . ?
C16 C17 C18 115.7(10) . . ?
C16 C17 H17 120.2 . . ?
C18 C17 H17 124.1 . . ?
C19 C18 C17 120.8(9) . . ?
C19 C18 H18 119.0 . . ?
C17 C18 H18 120.2 . . ?
C18 C19 N2 120.9(8) . . ?
C18 C19 C20 123.7(9) . . ?
N2 C19 C20 115.2(6) . . ?
O3 C20 C21 127.2(7) . . ?
O3 C20 C19 113.4(6) . . ?
C21 C20 C19 119.1(7) . . ?
C22 C21 C20 128.1(8) . . ?
C22 C21 H21 113.4 . . ?
C20 C21 H21 118.5 . . ?
O4 C22 C21 124.2(8) . . ?
O4 C22 C23 117.4(8) . . ?
C21 C22 C23 118.3(8) . . ?
C28 C23 C24 120.8(9) . . ?
C28 C23 C22 117.8(8) . . ?
C24 C23 C22 120.9(8) . . ?
C23 C24 C25 122.0(11) . . ?
C23 C24 H24 119.0 . . ?
C25 C24 H24 119.0 . . ?
C26 C25 C24 119.3(11) . . ?
C26 C25 H25 122.3 . . ?
C24 C25 H25 118.4 . . ?
C25 C26 C27 119.6(10) . . ?
C25 C26 H26 121.4 . . ?
C27 C26 H26 118.8 . . ?
C26 C27 C28 119.5(11) . . ?
C26 C27 H27 117.7 . . ?
C28 C27 H27 122.0 . . ?
C23 C28 C27 117.6(11) . . ?
C23 C28 H28 118.3 . . ?
C27 C28 H28 123.6 . . ?
N3 C29 C30 123.0(8) . . ?
N3 C29 H29 118.9 . . ?
C30 C29 H29 118.1 . . ?
C29 C30 C31 118.7(8) . . ?
C29 C30 H30 119.3 . . ?
C31 C30 H30 121.9 . . ?
C30 C31 C32 117.8(8) . . ?
C30 C31 H31 121.1 . . ?
C32 C31 H31 121.2 . . ?
C31 C32 C33 120.4(8) . . ?
C31 C32 H32 119.6 . . ?
C33 C32 H32 120.0 . . ?
N3 C33 C32 120.0(7) . . ?
N3 C33 C34 116.1(6) . . ?
C32 C33 C34 123.8(7) . . ?
O5 C34 C35 123.9(6) . . ?
O5 C34 C33 114.5(6) . . ?
C35 C34 C33 121.5(6) . . ?
C34 C35 C36 126.8(6) . . ?
C34 C35 H35 120.1 . . ?
C36 C35 H35 113.1 . . ?
O6 C36 C35 124.9(6) . . ?
O6 C36 C37 115.6(7) . . ?
C35 C36 C37 119.5(6) . . ?
C42 C37 C38 117.8(8) . . ?
C42 C37 C36 120.2(8) . . ?
C38 C37 C36 121.8(8) . . ?
C37 C38 C39 120.1(10) . . ?
C37 C38 H38 117.4 . . ?
C39 C38 H38 122.4 . . ?
C40 C39 C38 120.9(10) . . ?
C40 C39 H39 118.6 . . ?
C38 C39 H39 120.3 . . ?
C39 C40 C41 119.2(10) . . ?
C39 C40 H40 122.1 . . ?
C41 C40 H40 118.7 . . ?
C40 C41 C42 121.4(12) . . ?
C40 C41 H41 118.6 . . ?
C42 C41 H41 119.9 . . ?
C37 C42 C41 120.5(10) . . ?
C37 C42 H42 116.7 . . ?
C41 C42 H42 122.8 . . ?
O7 C43 O8 126.5(6) . . ?
O7 C43 C44 119.2(6) . . ?
O8 C43 C44 114.2(6) . . ?
C45 C44 C49 119.9(6) . . ?
C45 C44 C43 119.8(6) . . ?
C49 C44 C43 120.3(6) . . ?
C46 C45 C44 120.3(7) . . ?
C46 C45 H45 120.7 . . ?
C44 C45 H45 119.0 . . ?
C47 C46 C45 120.3(8) . . ?
C47 C46 H46 119.9 . . ?
C45 C46 H46 119.8 . . ?
C46 C47 C48 120.2(7) . . ?
C46 C47 H47 121.6 . . ?
C48 C47 H47 118.2 . . ?
C47 C48 C49 120.4(8) . . ?
C47 C48 H48 120.0 . . ?
C49 C48 H48 119.5 . . ?
C44 C49 C48 118.8(7) . . ?
C44 C49 H49 119.3 . . ?
C48 C49 H49 121.8 . . ?
O9 C50 O10 126.1(6) . . ?
O9 C50 C51 118.1(6) . . ?
O10 C50 C51 115.8(6) . . ?
C52 C51 C56 120.5(7) . . ?
C52 C51 C50 120.1(7) . . ?
C56 C51 C50 119.4(7) . . ?
C51 C52 C53 120.8(9) . . ?
C51 C52 H52 118.5 . . ?
C53 C52 H52 120.6 . . ?
C54 C53 C52 117.7(9) . . ?
C54 C53 H53 122.5 . . ?
C52 C53 H53 119.7 . . ?
C55 C54 C53 120.8(9) . . ?
C55 C54 H54 117.8 . . ?
C53 C54 H54 121.4 . . ?
C54 C55 C56 121.8(9) . . ?
C54 C55 H55 118.6 . . ?
C56 C55 H55 119.6 . . ?
C55 C56 C51 118.2(8) . . ?
C55 C56 H56 122.7 . . ?
C51 C56 H56 118.9 . . ?
O11 C57 O12 125.9(6) . . ?
O11 C57 C58 117.5(6) . . ?
O12 C57 C58 116.6(6) . . ?
C59 C58 C63 119.2(6) . . ?
C59 C58 C57 119.4(6) . . ?
C63 C58 C57 121.4(6) . . ?
C58 C59 C60 120.8(7) . . ?
C58 C59 H59 119.2 . . ?
C60 C59 H59 120.0 . . ?
C61 C60 C59 119.3(8) . . ?
C61 C60 H60 121.6 . . ?
C59 C60 H60 119.1 . . ?
C60 C61 C62 121.1(8) . . ?
C60 C61 H61 121.6 . . ?
C62 C61 H61 117.3 . . ?
C63 C62 C61 119.8(8) . . ?
C63 C62 H62 121.2 . . ?
C61 C62 H62 119.0 . . ?
C62 C63 C58 119.8(8) . . ?
C62 C63 H63 121.7 . . ?
C58 C63 H63 118.4 . . ?
O13 C64 O14 124.5(6) . . ?
O13 C64 C65 117.1(6) . . ?
O14 C64 C65 118.4(6) . . ?
C70 C65 C66 119.7(7) . . ?
C70 C65 C64 121.4(7) . . ?
C66 C65 C64 118.9(7) . . ?
C67 C66 C65 120.7(9) . . ?
C67 C66 H66 121.2 . . ?
C65 C66 H66 118.0 . . ?
C68 C67 C66 119.7(10) . . ?
C68 C67 H67 120.4 . . ?
C66 C67 H67 119.8 . . ?
C67 C68 C69 121.4(9) . . ?
C67 C68 H68 120.8 . . ?
C69 C68 H68 117.7 . . ?
C70 C69 C68 117.9(9) . . ?
C70 C69 H69 123.7 . . ?
C68 C69 H69 118.3 . . ?
C65 C70 C69 120.4(9) . . ?
C65 C70 H70 116.7 . . ?
C69 C70 H70 122.8 . . ?
O15 C71 O16 123.3(6) . . ?
O15 C71 C72 119.0(6) . . ?
O16 C71 C72 117.8(6) . . ?
C73 C72 C77 119.5(7) . . ?
C73 C72 C71 120.3(6) . . ?
C77 C72 C71 120.1(6) . . ?
C72 C73 C74 119.4(8) . . ?
C72 C73 H73 119.1 . . ?
C74 C73 H73 121.5 . . ?
C75 C74 C73 120.3(8) . . ?
C75 C74 H74 117.6 . . ?
C73 C74 H74 122.0 . . ?
C76 C75 C74 120.0(8) . . ?
C76 C75 H75 119.3 . . ?
C74 C75 H75 120.7 . . ?
C75 C76 C77 119.9(9) . . ?
C75 C76 H76 118.1 . . ?
C77 C76 H76 121.9 . . ?
C72 C77 C76 120.8(8) . . ?
C72 C77 H77 119.0 . . ?
C76 C77 H77 120.1 . . ?
O18 C78 O17 124.4(6) . . ?
O18 C78 C79 117.9(6) . . ?
O17 C78 C79 117.7(6) . . ?
C84 C79 C80 118.1(7) . . ?
C84 C79 C78 120.7(7) . . ?
C80 C79 C78 121.2(7) . . ?
C79 C80 C81 121.4(10) . . ?
C79 C80 H80 118.0 . . ?
C81 C80 H80 120.6 . . ?
C82 C81 C80 118.8(11) . . ?
C82 C81 H81 119.8 . . ?
C80 C81 H81 121.3 . . ?
C83 C82 C81 119.5(9) . . ?
C83 C82 H82 119.6 . . ?
C81 C82 H82 120.9 . . ?
C84 C83 C82 120.8(10) . . ?
C84 C83 H83 120.0 . . ?
C82 C83 H83 119.1 . . ?
C83 C84 C79 121.1(9) . . ?
C83 C84 H84 119.1 . . ?
C79 C84 H84 119.7 . . ?
O19 C85 O20 126.7(6) . . ?
O19 C85 C86 118.1(6) . . ?
O20 C85 C86 115.3(6) . . ?
C91 C86 C87 119.2(7) . . ?
C91 C86 C85 120.8(6) . . ?
C87 C86 C85 119.9(6) . . ?
C86 C87 C88 120.7(9) . . ?
C86 C87 H87 119.3 . . ?
C88 C87 H87 119.9 . . ?
C89 C88 C87 120.3(9) . . ?
C89 C88 H88 118.9 . . ?
C87 C88 H88 120.7 . . ?
C88 C89 C90 120.7(8) . . ?
C88 C89 H89 122.3 . . ?
C90 C89 H89 117.0 . . ?
C89 C90 C91 118.6(9) . . ?
C89 C90 H90 118.6 . . ?
C91 C90 H90 122.7 . . ?
C86 C91 C90 120.4(8) . . ?
C86 C91 H91 117.8 . . ?
C90 C91 H91 121.6 . . ?
O22 C92 O21 125.7(6) . . ?
O22 C92 C93 119.0(6) . . ?
O21 C92 C93 115.3(6) . . ?
C94 C93 C98 119.8(8) . . ?
C94 C93 C92 120.6(7) . . ?
C98 C93 C92 119.5(7) . . ?
C93 C94 C95 120.9(8) . . ?
C93 C94 H94 120.5 . . ?
C95 C94 H94 118.6 . . ?
C96 C95 C94 119.8(10) . . ?
C96 C95 H95 121.4 . . ?
C94 C95 H95 118.7 . . ?
C95 C96 C97 121.4(10) . . ?
C95 C96 H96 121.7 . . ?
C97 C96 H96 116.9 . . ?
C96 C97 C98 120.5(10) . . ?
C96 C97 H97 117.3 . . ?
C98 C97 H97 122.1 . . ?
C93 C98 C97 117.5(10) . . ?
C93 C98 H98 117.1 . . ?
C97 C98 H98 125.0 . . ?
Cl1 C99 Cl2 114.6(10) . . ?
Cl1 C99 H99A 108.6 . . ?
Cl2 C99 H99A 108.6 . . ?
Cl1 C99 H99B 108.6 . . ?
Cl2 C99 H99B 108.6 . . ?
H99A C99 H99B 107.6 . . ?
O26 C100 Cl4 109(6) 1_455 . ?
O26 C100 Cl3 74(5) 1_455 . ?
Cl4 C100 Cl3 118(2) . . ?
O26 C100 H10A 109.9 1_455 . ?
Cl4 C100 H10A 109.8 . . ?
Cl3 C100 H10A 36.4 . . ?
O26 C100 H10B 109.6 1_455 . ?
Cl4 C100 H10B 109.9 . . ?
Cl3 C100 H10B 127.4 . . ?
H10A C100 H10B 108.2 . . ?
C102 C101 H10C 109.9 . . ?
C102 C101 H10D 108.0 . . ?
H10C C101 H10D 109.5 . . ?
C102 C101 H10E 110.5 . . ?
H10C C101 H10E 109.5 . . ?
H10D C101 H10E 109.5 . . ?
C101 C102 O25 112(3) . . ?
C101 C102 H10F 110.2 . . ?
O25 C102 H10F 109.3 . . ?
C101 C102 H10G 107.9 . . ?
O25 C102 H10G 109.5 . . ?
H10F C102 H10G 108.0 . . ?
O25 C103 C104 128(2) . . ?
O25 C103 H10H 105.3 . . ?
C104 C103 H10H 105.2 . . ?
O25 C103 H10I 105.1 . . ?
C104 C103 H10I 105.2 . . ?
H10H C103 H10I 106.0 . . ?
C103 C104 H10J 109.9 . . ?
C103 C104 H10K 109.3 . . ?
H10J C104 H10K 109.5 . . ?
C103 C104 H10L 109.2 . . ?
H10J C104 H10L 109.5 . . ?
H10K C104 H10L 109.5 . . ?
O23 Mn1 O1 172.60(18) . . ?
O23 Mn1 O12 96.84(17) . . ?
O1 Mn1 O12 89.94(18) . . ?
O23 Mn1 O2 84.38(17) . . ?
O1 Mn1 O2 88.74(17) . . ?
O12 Mn1 O2 177.58(18) . . ?
O23 Mn1 O19 95.78(17) . . ?
O1 Mn1 O19 86.96(18) . . ?
O12 Mn1 O19 91.63(18) . . ?
O2 Mn1 O19 90.33(18) . . ?
O23 Mn1 O13 95.60(17) . . ?
O1 Mn1 O13 81.29(18) . . ?
O12 Mn1 O13 90.81(19) . . ?
O2 Mn1 O13 86.99(18) . . ?
O19 Mn1 O13 167.99(18) . . ?
O15 Mn2 O17 86.71(19) . . ?
O15 Mn2 N2 174.14(19) . . ?
O17 Mn2 N2 90.0(2) . . ?
O15 Mn2 N1 90.36(18) . . ?
O17 Mn2 N1 84.58(18) . . ?
N2 Mn2 N1 84.5(2) . . ?
O15 Mn2 O2 94.58(17) . . ?
O17 Mn2 O2 153.90(16) . . ?
N2 Mn2 O2 86.22(19) . . ?
N1 Mn2 O2 69.37(16) . . ?
O15 Mn2 O3 111.67(17) . . ?
O17 Mn2 O3 79.06(17) . . ?
N2 Mn2 O3 72.39(18) . . ?
N1 Mn2 O3 151.45(18) . . ?
O2 Mn2 O3 123.84(15) . . ?
O4 Mn3 O16 164.6(2) . . ?
O4 Mn3 O5 87.0(2) . . ?
O16 Mn3 O5 108.39(17) . . ?
O4 Mn3 O18 83.2(2) . . ?
O16 Mn3 O18 83.55(19) . . ?
O5 Mn3 O18 147.60(17) . . ?
O4 Mn3 O3 80.9(2) . . ?
O16 Mn3 O3 89.07(16) . . ?
O5 Mn3 O3 129.21(16) . . ?
O18 Mn3 O3 79.51(17) . . ?
O4 Mn3 N3 99.6(2) . . ?
O16 Mn3 N3 86.18(19) . . ?
O5 Mn3 N3 69.56(19) . . ?
O18 Mn3 N3 81.7(2) . . ?
O3 Mn3 N3 161.06(19) . . ?
O4 Mn3 O24 112.7(2) . . ?
O16 Mn3 O24 74.53(15) . . ?
O5 Mn3 O24 68.37(14) . . ?
O18 Mn3 O24 143.55(16) . . ?
O3 Mn3 O24 71.50(14) . . ?
N3 Mn3 O24 124.40(18) . . ?
O9 Mn4 O24 96.43(17) . . ?
O9 Mn4 O22 89.39(19) . . ?
O24 Mn4 O22 93.94(17) . . ?
O9 Mn4 O6 109.49(18) . . ?
O24 Mn4 O6 153.65(17) . . ?
O22 Mn4 O6 91.05(18) . . ?
O9 Mn4 O7 93.28(18) . . ?
O24 Mn4 O7 89.20(16) . . ?
O22 Mn4 O7 175.64(18) . . ?
O6 Mn4 O7 84.81(17) . . ?
O9 Mn4 O5 169.90(17) . . ?
O24 Mn4 O5 74.21(16) . . ?
O22 Mn4 O5 87.51(19) . . ?
O6 Mn4 O5 80.19(17) . . ?
O7 Mn4 O5 90.44(17) . . ?
O24 Mn5 O23 80.97(16) . . ?
O24 Mn5 O8 94.55(17) . . ?
O23 Mn5 O8 175.52(18) . . ?
O24 Mn5 O14 166.95(18) . . ?
O23 Mn5 O14 99.06(17) . . ?
O8 Mn5 O14 85.25(18) . . ?
O24 Mn5 O11 104.30(17) . . ?
O23 Mn5 O11 90.94(16) . . ?
O8 Mn5 O11 90.38(17) . . ?
O14 Mn5 O11 88.75(17) . . ?
O24 Mn5 O16 85.19(17) . . ?
O23 Mn5 O16 93.77(16) . . ?
O8 Mn5 O16 85.60(16) . . ?
O14 Mn5 O16 81.78(17) . . ?
O11 Mn5 O16 169.98(17) . . ?
O24 Mn5 Mn6 39.60(12) . . ?
O23 Mn5 Mn6 43.04(12) . . ?
O8 Mn5 Mn6 132.64(13) . . ?
O14 Mn5 Mn6 142.10(13) . . ?
O11 Mn5 Mn6 91.33(12) . . ?
O16 Mn5 Mn6 98.15(11) . . ?
O24 Mn6 O20 175.95(19) . . ?
O24 Mn6 O23 81.09(17) . . ?
O20 Mn6 O23 96.41(17) . . ?
O24 Mn6 O21 97.61(18) . . ?
O20 Mn6 O21 83.99(18) . . ?
O23 Mn6 O21 165.23(18) . . ?
O24 Mn6 O10 96.52(18) . . ?
O20 Mn6 O10 87.14(18) . . ?
O23 Mn6 O10 102.95(18) . . ?
O21 Mn6 O10 91.83(19) . . ?
O24 Mn6 O3 81.42(16) . . ?
O20 Mn6 O3 95.18(17) . . ?
O23 Mn6 O3 83.88(16) . . ?
O21 Mn6 O3 81.38(17) . . ?
O10 Mn6 O3 172.54(17) . . ?
O24 Mn6 Mn5 40.53(13) . . ?
O20 Mn6 Mn5 137.71(13) . . ?
O23 Mn6 Mn5 42.25(11) . . ?
O21 Mn6 Mn5 138.13(13) . . ?
O10 Mn6 Mn5 93.67(13) . . ?
O3 Mn6 Mn5 89.40(11) . . ?
O26 Cl3 C100 23.8(14) 1_455 . ?
C100 Cl4 O26 27(2) . 1_455 ?
C14 N1 C10 117.7(5) . . ?
C14 N1 Mn2 122.8(4) . . ?
C10 N1 Mn2 118.7(4) . . ?
C15 N2 C19 116.7(7) . . ?
C15 N2 Mn2 130.9(6) . . ?
C19 N2 Mn2 112.2(4) . . ?
C33 N3 C29 120.0(6) . . ?
C33 N3 Mn3 115.8(5) . . ?
C29 N3 Mn3 123.2(5) . . ?
C1 O1 Mn1 127.2(4) . . ?
C9 O2 Mn1 125.6(4) . . ?
C9 O2 Mn2 120.2(4) . . ?
Mn1 O2 Mn2 112.47(18) . . ?
C20 O3 Mn2 109.7(4) . . ?
C20 O3 Mn3 122.1(4) . . ?
Mn2 O3 Mn3 107.72(18) . . ?
C20 O3 Mn6 117.5(4) . . ?
Mn2 O3 Mn6 100.54(16) . . ?
Mn3 O3 Mn6 96.68(15) . . ?
C22 O4 Mn3 127.4(5) . . ?
C34 O5 Mn4 125.5(4) . . ?
C34 O5 Mn3 123.0(4) . . ?
Mn4 O5 Mn3 108.49(18) . . ?
C36 O6 Mn4 128.9(4) . . ?
C43 O7 Mn4 123.7(4) . . ?
C43 O8 Mn5 130.0(4) . . ?
C50 O9 Mn4 131.1(4) . . ?
C50 O10 Mn6 130.5(4) . . ?
C57 O11 Mn5 133.7(4) . . ?
C57 O12 Mn1 129.0(4) . . ?
C64 O13 Mn1 133.9(4) . . ?
C64 O14 Mn5 131.8(4) . . ?
C71 O15 Mn2 120.4(4) . . ?
C71 O16 Mn3 133.2(4) . . ?
C71 O16 Mn5 121.4(4) . . ?
Mn3 O16 Mn5 99.28(17) . . ?
C78 O17 Mn2 129.0(4) . . ?
C78 O18 Mn3 140.8(5) . . ?
C85 O19 Mn1 131.8(4) . . ?
C85 O20 Mn6 132.1(4) . . ?
C92 O21 Mn6 139.7(4) . . ?
C92 O22 Mn4 125.1(4) . . ?
Mn1 O23 Mn5 121.1(2) . . ?
Mn1 O23 Mn6 126.1(2) . . ?
Mn5 O23 Mn6 94.71(17) . . ?
Mn6 O24 Mn5 99.87(19) . . ?
Mn6 O24 Mn4 115.2(2) . . ?
Mn5 O24 Mn4 126.74(19) . . ?
Mn6 O24 Mn3 109.83(17) . . ?
Mn5 O24 Mn3 100.76(17) . . ?
Mn4 O24 Mn3 103.04(16) . . ?
C103 O25 C102 104.5(14) . . ?
C100 O26 Cl4 44(5) 1_655 1_655 ?
C100 O26 Cl3 82(6) 1_655 1_655 ?
Cl4 O26 Cl3 101(3) 1_655 1_655 ?

loop_
_geom_bond_atom_site_label_1
_geom_bond_atom_site_label_2
_geom_bond_distance
_geom_bond_site_symmetry_2
_geom_bond_publ_flag
C1 O1 1.264(7) . ?
C1 C8 1.387(9) . ?
C1 C2 1.497(9) . ?
C2 C3 1.359(10) . ?
C2 C7 1.401(10) . ?
C3 C4 1.388(11) . ?
C3 H3 0.9602 . ?
C4 C5 1.385(13) . ?
C4 H4 0.9601 . ?
C5 C6 1.367(12) . ?
C5 H5 0.9601 . ?
C6 C7 1.385(10) . ?
C6 H6 0.9601 . ?
C7 H7 0.9601 . ?
C8 C9 1.390(9) . ?
C8 H8 0.9598 . ?
C9 O2 1.289(7) . ?
C9 C10 1.486(9) . ?
C10 N1 1.358(8) . ?
C10 C11 1.401(8) . ?
C11 C12 1.366(9) . ?
C11 H11 0.9601 . ?
C12 C13 1.364(10) . ?
C12 H12 0.9600 . ?
C13 C14 1.377(10) . ?
C13 H13 0.9600 . ?
C14 N1 1.342(8) . ?
C14 H14 0.9600 . ?
C15 N2 1.271(10) . ?
C15 C16 1.389(13) . ?
C15 H15 0.9601 . ?
C16 C17 1.357(14) . ?
C16 H16 0.9601 . ?
C17 C18 1.430(13) . ?
C17 H17 0.9599 . ?
C18 C19 1.347(12) . ?
C18 H18 0.9598 . ?
C19 N2 1.431(11) . ?
C19 C20 1.516(11) . ?
C20 O3 1.293(7) . ?
C20 C21 1.363(10) . ?
C21 C22 1.349(11) . ?
C21 H21 0.9600 . ?
C22 O4 1.234(9) . ?
C22 C23 1.524(12) . ?
C23 C28 1.370(13) . ?
C23 C24 1.398(13) . ?
C24 C25 1.402(14) . ?
C24 H24 0.9601 . ?
C25 C26 1.398(16) . ?
C25 H25 0.9601 . ?
C26 C27 1.417(18) . ?
C26 H26 0.9598 . ?
C27 C28 1.481(17) . ?
C27 H27 0.9599 . ?
C28 H28 0.9600 . ?
C29 N3 1.335(9) . ?
C29 C30 1.375(11) . ?
C29 H29 0.9600 . ?
C30 C31 1.386(12) . ?
C30 H30 0.9600 . ?
C31 C32 1.392(12) . ?
C31 H31 0.9600 . ?
C32 C33 1.400(10) . ?
C32 H32 0.9600 . ?
C33 N3 1.327(9) . ?
C33 C34 1.489(10) . ?
C34 O5 1.295(7) . ?
C34 C35 1.359(9) . ?
C35 C36 1.398(10) . ?
C35 H35 0.9601 . ?
C36 O6 1.269(8) . ?
C36 C37 1.514(10) . ?
C37 C42 1.375(12) . ?
C37 C38 1.376(11) . ?
C38 C39 1.407(12) . ?
C38 H38 0.9599 . ?
C39 C40 1.334(15) . ?
C39 H39 0.9600 . ?
C40 C41 1.352(16) . ?
C40 H40 0.9599 . ?
C41 C42 1.379(14) . ?
C41 H41 0.9599 . ?
C42 H42 0.9600 . ?
C43 O7 1.243(7) . ?
C43 O8 1.277(7) . ?
C43 C44 1.511(8) . ?
C44 C45 1.379(9) . ?
C44 C49 1.388(9) . ?
C45 C46 1.367(10) . ?
C45 H45 0.9599 . ?
C46 C47 1.367(13) . ?
C46 H46 0.9599 . ?
C47 C48 1.369(12) . ?
C47 H47 0.9599 . ?
C48 C49 1.392(10) . ?
C48 H48 0.9601 . ?
C49 H49 0.9601 . ?
C50 O9 1.254(8) . ?
C50 O10 1.269(8) . ?
C50 C51 1.505(9) . ?
C51 C52 1.355(11) . ?
C51 C56 1.401(10) . ?
C52 C53 1.421(12) . ?
C52 H52 0.9601 . ?
C53 C54 1.381(15) . ?
C53 H53 0.9601 . ?
C54 C55 1.363(14) . ?
C54 H54 0.9600 . ?
C55 C56 1.377(11) . ?
C55 H55 0.9602 . ?
C56 H56 0.9601 . ?
C57 O11 1.244(7) . ?
C57 O12 1.285(7) . ?
C57 C58 1.482(9) . ?
C58 C59 1.386(9) . ?
C58 C63 1.402(9) . ?
C59 C60 1.386(10) . ?
C59 H59 0.9599 . ?
C60 C61 1.362(12) . ?
C60 H60 0.9601 . ?
C61 C62 1.394(13) . ?
C61 H61 0.9601 . ?
C62 C63 1.372(11) . ?
C62 H62 0.9601 . ?
C63 H63 0.9601 . ?
C64 O13 1.247(7) . ?
C64 O14 1.277(7) . ?
C64 C65 1.484(9) . ?
C65 C70 1.380(10) . ?
C65 C66 1.387(10) . ?
C66 C67 1.375(12) . ?
C66 H66 0.9600 . ?
C67 C68 1.361(15) . ?
C67 H67 0.9600 . ?
C68 C69 1.408(16) . ?
C68 H68 0.9599 . ?
C69 C70 1.398(12) . ?
C69 H69 0.9599 . ?
C70 H70 0.9598 . ?
C71 O15 1.259(8) . ?
C71 O16 1.277(7) . ?
C71 C72 1.490(9) . ?
C72 C73 1.370(10) . ?
C72 C77 1.370(10) . ?
C73 C74 1.395(12) . ?
C73 H73 0.9600 . ?
C74 C75 1.374(13) . ?
C74 H74 0.9600 . ?
C75 C76 1.355(13) . ?
C75 H75 0.9598 . ?
C76 C77 1.384(11) . ?
C76 H76 0.9600 . ?
C77 H77 0.9599 . ?
C78 O18 1.257(8) . ?
C78 O17 1.260(8) . ?
C78 C79 1.467(10) . ?
C79 C84 1.368(11) . ?
C79 C80 1.371(11) . ?
C80 C81 1.381(13) . ?
C80 H80 0.9600 . ?
C81 C82 1.375(15) . ?
C81 H81 0.9600 . ?
C82 C83 1.366(14) . ?
C82 H82 0.9601 . ?
C83 C84 1.352(12) . ?
C83 H83 0.9599 . ?
C84 H84 0.9599 . ?
C85 O19 1.240(7) . ?
C85 O20 1.269(7) . ?
C85 C86 1.500(9) . ?
C86 C91 1.354(10) . ?
C86 C87 1.374(10) . ?
C87 C88 1.373(11) . ?
C87 H87 0.9600 . ?
C88 C89 1.336(14) . ?
C88 H88 0.9601 . ?
C89 C90 1.382(13) . ?
C89 H89 0.9600 . ?
C90 C91 1.403(11) . ?
C90 H90 0.9600 . ?
C91 H91 0.9599 . ?
C92 O22 1.252(8) . ?
C92 O21 1.271(8) . ?
C92 C93 1.491(9) . ?
C93 C94 1.361(10) . ?
C93 C98 1.367(11) . ?
C94 C95 1.398(12) . ?
C94 H94 0.9602 . ?
C95 C96 1.290(15) . ?
C95 H95 0.9599 . ?
C96 C97 1.366(18) . ?
C96 H96 0.9600 . ?
C97 C98 1.413(14) . ?
C97 H97 0.9597 . ?
C98 H98 0.9603 . ?
C99 Cl1 1.614(15) . ?
C99 Cl2 1.679(15) . ?
C99 H99A 0.9700 . ?
C99 H99B 0.9700 . ?
C100 O26 0.79(5) 1_455 ?
C100 Cl4 1.22(3) . ?
C100 Cl3 1.93(4) . ?
C100 H10A 0.9700 . ?
C100 H10B 0.9700 . ?
C101 C102 1.04(6) . ?
C101 H10C 0.9600 . ?
C101 H10D 0.9600 . ?
C101 H10E 0.9600 . ?
C102 O25 1.69(3) . ?
C102 H10F 0.9700 . ?
C102 H10G 0.9700 . ?
C103 O25 1.34(2) . ?
C103 C104 1.60(4) . ?
C103 H10H 0.9700 . ?
C103 H10I 0.9700 . ?
C104 H10J 0.9600 . ?
C104 H10K 0.9600 . ?
C104 H10L 0.9600 . ?
Mn1 O23 1.881(4) . ?
Mn1 O1 1.938(4) . ?
Mn1 O12 1.996(4) . ?
Mn1 O2 2.040(4) . ?
Mn1 O19 2.110(4) . ?
Mn1 O13 2.115(5) . ?
Mn2 O15 2.115(5) . ?
Mn2 O17 2.186(5) . ?
Mn2 N2 2.256(6) . ?
Mn2 N1 2.289(5) . ?
Mn2 O2 2.310(4) . ?
Mn2 O3 2.328(4) . ?
Mn3 O4 2.139(6) . ?
Mn3 O16 2.159(5) . ?
Mn3 O5 2.228(4) . ?
Mn3 O18 2.238(5) . ?
Mn3 O3 2.329(4) . ?
Mn3 N3 2.361(6) . ?
Mn3 O24 2.451(4) . ?
Mn4 O9 2.139(5) . ?
Mn4 O24 2.150(4) . ?
Mn4 O22 2.166(5) . ?
Mn4 O6 2.179(5) . ?
Mn4 O7 2.185(4) . ?
Mn4 O5 2.217(4) . ?
Mn5 O24 1.877(4) . ?
Mn5 O23 1.920(4) . ?
Mn5 O8 1.959(4) . ?
Mn5 O14 1.992(4) . ?
Mn5 O11 2.136(4) . ?
Mn5 O16 2.242(4) . ?
Mn5 Mn6 2.8455(13) . ?
Mn6 O24 1.841(4) . ?
Mn6 O20 1.938(4) . ?
Mn6 O23 1.949(4) . ?
Mn6 O21 1.969(4) . ?
Mn6 O10 2.092(4) . ?
Mn6 O3 2.395(4) . ?
Cl3 O26 1.87(5) 1_455 ?
Cl4 O26 1.66(5) 1_455 ?
O26 C100 0.79(5) 1_655 ?
O26 Cl4 1.66(5) 1_655 ?
O26 Cl3 1.87(5) 1_655 ?
